data_7243095
loop_
_publ_author_name
'Tseng, Tien-Wen'
'Luo, Tzuoo-Tsair'
'Tseng, Kuo-Yang'
'Hong, Yu-Xian'
'Huang, Guang-Cheng'

_publ_section_title
;
 Bent-bis(triazolyl)-based coordination polymers tuned by dicarboxylate
 ligands: syntheses, structures and properties
;
_journal_issue 31
_journal_name_full CrystEngComm
_journal_page_first 5293
_journal_page_last 5305
_journal_paper_doi 10.1039/D1CE00780G
_journal_volume 23
_journal_year 2021
_chemical_formula_sum 'C31.25 H27.25 N6.25 O8.25 Zn'
_chemical_formula_weight 687.71
_space_group_crystal_system triclinic
_space_group_IT_number 2
_space_group_name_Hall '-P 1'
_space_group_name_H-M_alt 'P -1'
_atom_sites_solution_hydrogens geom
_audit_creation_method SHELXL-2018/3
_audit_update_record
;
2021-06-12 deposited with the CCDC.	2021-06-22 downloaded from the CCDC.
;
_cell_angle_alpha 95.508(4)
_cell_angle_beta 102.091(4)
_cell_angle_gamma 104.351(3)
_cell_formula_units_Z 2
_cell_length_a 10.2125(13)
_cell_length_b 11.4153(15)
_cell_length_c 15.210(2)
_cell_measurement_reflns_used 5173
_cell_measurement_temperature 293(2)
_cell_measurement_theta_max 21.07
_cell_measurement_theta_min 2.24
_cell_volume 1659.1(4)
_computing_cell_refinement 'Bruker SAINT'
_computing_data_collection 'Bruker APEX2'
_computing_data_reduction 'Bruker SAINT'
_computing_structure_refinement 'SHELXL-2018/3 (Sheldrick, 2018)'
_diffrn_ambient_temperature 293(2)
_diffrn_measured_fraction_theta_full 0.999
_diffrn_measured_fraction_theta_max 0.996
_diffrn_measurement_device_type 'Bruker APEX-II CCD'
_diffrn_measurement_method '\f and \w scans'
_diffrn_radiation_type MoK\a
_diffrn_radiation_wavelength 0.71073
_diffrn_reflns_av_R_equivalents 0.0935
_diffrn_reflns_av_unetI/netI 0.0703
_diffrn_reflns_Laue_measured_fraction_full 0.999
_diffrn_reflns_Laue_measured_fraction_max 0.996
_diffrn_reflns_limit_h_max 13
_diffrn_reflns_limit_h_min -13
_diffrn_reflns_limit_k_max 14
_diffrn_reflns_limit_k_min -14
_diffrn_reflns_limit_l_max 19
_diffrn_reflns_limit_l_min -19
_diffrn_reflns_number 42818
_diffrn_reflns_point_group_measured_fraction_full 0.999
_diffrn_reflns_point_group_measured_fraction_max 0.996
_diffrn_reflns_theta_full 25.242
_diffrn_reflns_theta_max 27.201
_diffrn_reflns_theta_min 2.121
_diffrn_source 'fine-focus sealed tube'
_exptl_absorpt_coefficient_mu 0.799
_exptl_absorpt_correction_T_max 0.9705
_exptl_absorpt_correction_T_min 0.8932
_exptl_absorpt_correction_type multi-scan
_exptl_absorpt_process_details
;
 SADABS 2016/2: Krause, L., Herbst-Irmer, R., Sheldrick G.M. & Stalke D.,
 J. Appl. Cryst. 48 (2015) 3-10
;
_exptl_crystal_colour colourless
_exptl_crystal_density_diffrn 1.377
_exptl_crystal_description prism
_exptl_crystal_F_000 709
_exptl_crystal_size_max 0.340
_exptl_crystal_size_mid 0.260
_exptl_crystal_size_min 0.260
_refine_diff_density_max 1.025
_refine_diff_density_min -0.951
_refine_diff_density_rms 0.126
_refine_ls_extinction_method none
_refine_ls_goodness_of_fit_ref 1.005
_refine_ls_hydrogen_treatment constr
_refine_ls_matrix_type full
_refine_ls_number_parameters 522
_refine_ls_number_reflns 7364
_refine_ls_number_restraints 167
_refine_ls_restrained_S_all 1.008
_refine_ls_R_factor_all 0.0920
_refine_ls_R_factor_gt 0.0643
_refine_ls_shift/su_max 0.001
_refine_ls_shift/su_mean 0.000
_refine_ls_structure_factor_coef Fsqd
_refine_ls_weighting_details 'w=1/[\s^2^(Fo^2^)+(0.1069P)^2^+3.7207P] where P=(Fo^2^+2Fc^2^)/3'
_refine_ls_weighting_scheme calc
_refine_ls_wR_factor_gt 0.1746
_refine_ls_wR_factor_ref 0.1989
_reflns_Friedel_coverage 0.000
_reflns_number_gt 5504
_reflns_number_total 7364
_reflns_threshold_expression 'I > 2\s(I)'
_cod_data_source_file d1ce00780g2.cif
_cod_data_source_block shelx_CCDC2
_cod_depositor_comments 'Adding full bibliography for 7243093--7243099.cif.'
_cod_database_code 7243095
_shelx_shelxl_version_number 2018/3
_shelx_space_group_comment
;
The symmetry employed for this shelxl refinement is uniquely defined
by the following loop, which should always be used as a source of
symmetry information in preference to the above space-group names.
They are only intended as comments.
;
_shelx_estimated_absorpt_t_min 0.773
_shelx_estimated_absorpt_t_max 0.819

loop_
_space_group_symop_operation_xyz
'x, y, z'
'-x, -y, -z'

loop_
_atom_site_label
_atom_site_type_symbol
_atom_site_fract_x
_atom_site_fract_y
_atom_site_fract_z
_atom_site_U_iso_or_equiv
_atom_site_adp_type
_atom_site_occupancy
_atom_site_site_symmetry_order
_atom_site_calc_flag
_atom_site_refinement_flags_posn
_atom_site_refinement_flags_adp
_atom_site_refinement_flags_occupancy
_atom_site_disorder_assembly
_atom_site_disorder_group
Zn1 Zn 0.63132(4) 0.59836(4) 0.65002(3) 0.02155(16) Uani 1 1 d . . . . .
C1 C 0.9692(4) 0.4789(4) 0.6131(3) 0.0223(8) Uani 1 1 d . . . . .
C2 C 1.1092(4) 0.5411(3) 0.6280(3) 0.0218(8) Uani 1 1 d . . . . .
H2 H 1.138564 0.625431 0.646379 0.026 Uiso 1 1 calc R U . . .
C3 C 1.2054(4) 0.4777(3) 0.6156(3) 0.0215(8) Uani 1 1 d . . . . .
C4 C 1.1604(4) 0.3520(4) 0.5880(4) 0.0351(11) Uani 1 1 d . . . . .
H4 H 1.225204 0.309326 0.581200 0.042 Uiso 1 1 calc R U . . .
C5 C 1.0207(4) 0.2889(4) 0.5704(4) 0.0439(14) Uani 1 1 d . . . . .
C6 C 0.9258(4) 0.3536(4) 0.5837(3) 0.0342(11) Uani 1 1 d . . . . .
H6 H 0.831857 0.312241 0.572615 0.041 Uiso 1 1 calc R U . . .
C7 C 0.8668(4) 0.5467(4) 0.6311(3) 0.0211(8) Uani 1 1 d . . . . .
C8 C 1.3561(4) 0.5475(3) 0.6341(3) 0.0224(8) Uani 1 1 d . . . . .
C9 C 0.9716(6) 0.1519(5) 0.5400(7) 0.092(3) Uani 1 1 d . . . . .
H9A H 0.892591 0.117800 0.563443 0.138 Uiso 1 1 calc R U . . .
H9B H 1.045365 0.116277 0.562490 0.138 Uiso 1 1 calc R U . . .
H9C H 0.945584 0.134785 0.474679 0.138 Uiso 1 1 calc R U . . .
C10 C 0.8209(5) 0.7157(4) 0.8350(3) 0.0318(10) Uani 1 1 d . . . . .
H10 H 0.901688 0.715486 0.815997 0.038 Uiso 1 1 calc R U . . .
C11 C 0.6114(5) 0.6945(6) 0.8396(4) 0.0525(15) Uani 1 1 d . . . . .
H11 H 0.514796 0.674281 0.821012 0.063 Uiso 1 1 calc R U . . .
C12 C 0.9294(5) 0.8216(4) 0.9946(3) 0.0369(11) Uani 1 1 d . . . . .
C13 C 1.0621(6) 0.8142(5) 0.9959(4) 0.0519(15) Uani 1 1 d . . . . .
H13 H 1.078425 0.765800 0.948820 0.062 Uiso 1 1 calc R U . . .
C14 C 1.1706(6) 0.8792(5) 1.0676(4) 0.0519(14) Uani 1 1 d . . . . .
H14 H 1.260923 0.875539 1.068834 0.062 Uiso 1 1 calc R U . . .
C15 C 1.1453(6) 0.9491(4) 1.1372(3) 0.0403(12) Uani 1 1 d . . . . .
C16 C 1.0123(6) 0.9530(6) 1.1369(4) 0.0520(14) Uani 1 1 d . . . . .
H16 H 0.995550 0.998941 1.185145 0.062 Uiso 1 1 calc R U . . .
C17 C 0.9031(6) 0.8888(6) 1.0651(4) 0.0509(14) Uani 1 1 d . . . . .
H17 H 0.812577 0.891164 1.064644 0.061 Uiso 1 1 calc R U . . .
C18 C 1.3350(5) 0.9696(4) 1.2650(3) 0.0313(10) Uani 1 1 d . . . . .
C19 C 1.2949(5) 0.8470(4) 1.2728(3) 0.0342(10) Uani 1 1 d . . . . .
H19 H 1.213354 0.795355 1.234691 0.041 Uiso 1 1 calc R U . . .
C20 C 1.3773(4) 0.8016(4) 1.3379(3) 0.0289(9) Uani 1 1 d . . . . .
H20 H 1.352063 0.718982 1.343203 0.035 Uiso 1 1 calc R U . . .
C21 C 1.4969(4) 0.8795(4) 1.3947(3) 0.0232(8) Uani 1 1 d . . . . .
C22 C 1.5393(4) 1.0020(4) 1.3854(3) 0.0267(9) Uani 1 1 d . . . . .
H22 H 1.621265 1.053276 1.423219 0.032 Uiso 1 1 calc R U . . .
C23 C 1.4589(5) 1.0472(4) 1.3194(3) 0.0288(9) Uani 1 1 d . . . . .
H23 H 1.487309 1.128571 1.311432 0.035 Uiso 1 1 calc R U . . .
C24 C 1.5360(4) 0.7331(3) 1.5019(3) 0.0217(8) Uani 1 1 d . . . . .
H24 H 1.449220 0.675853 1.483262 0.026 Uiso 1 1 calc R U . . .
C25 C 1.7424(4) 0.8301(4) 1.5706(3) 0.0288(9) Uani 1 1 d . . . . .
H25 H 1.829149 0.850066 1.611493 0.035 Uiso 1 1 calc R U . . .
C26 C 1.3119(8) 0.9634(6) 0.8274(5) 0.054(2) Uani 0.5 1 d DG U P A -1
C27 C 1.3189(8) 1.0703(8) 0.7896(4) 0.055(3) Uani 0.5 1 d G U P A -1
H27 H 1.262729 1.068188 0.732523 0.066 Uiso 0.5 1 calc R U P A -1
C28 C 1.4100(8) 1.1804(6) 0.8373(6) 0.058(3) Uani 0.5 1 d G U P A -1
C29 C 1.4941(7) 1.1835(7) 0.9226(6) 0.064(3) Uani 0.5 1 d G U P A -1
H29 H 1.554998 1.257139 0.954469 0.077 Uiso 0.5 1 calc R U P A -1
C30 C 1.4870(9) 1.0766(9) 0.9603(5) 0.067(3) Uani 0.5 1 d G U P A -1
C31 C 1.3959(10) 0.9665(8) 0.9127(6) 0.063(3) Uani 0.5 1 d G U P A -1
H31 H 1.391165 0.895008 0.937966 0.075 Uiso 0.5 1 calc R U P A -1
C32 C 1.2017(18) 0.8457(15) 0.7789(15) 0.056(4) Uani 0.5 1 d D U P A -1
C33 C 1.5690(17) 1.0764(16) 1.0507(11) 0.072(4) Uani 0.5 1 d . U P A -1
C34 C 1.4224(18) 1.3051(17) 0.8083(14) 0.098(5) Uani 0.5 1 d . U P A -1
H34A H 1.356702 1.341010 0.829336 0.147 Uiso 0.5 1 calc R U P A -1
H34B H 1.403249 1.296554 0.743085 0.147 Uiso 0.5 1 calc R U P A -1
H34C H 1.515076 1.356913 0.834029 0.147 Uiso 0.5 1 calc R U P A -1
O6 O 1.1233(10) 0.8564(9) 0.7082(8) 0.064(2) Uani 0.5 1 d . U P A -1
O7 O 1.214(2) 0.7562(10) 0.8196(7) 0.144(7) Uani 0.5 1 d . U P A -1
O8 O 1.6601(12) 1.1804(12) 1.0916(9) 0.103(4) Uani 0.5 1 d . U P A -1
O9 O 1.5561(17) 0.9728(17) 1.0924(10) 0.117(5) Uani 0.5 1 d . . P A -1
O10 O 1.8611(15) 1.1693(17) 1.2308(14) 0.090(6) Uani 0.5 1 d . . P B -1
O11 O 1.834(2) 0.946(2) 1.2871(15) 0.188(8) Uani 0.5 1 d . . P C -1
C38 C 1.713(3) 0.874(3) 1.237(2) 0.133(9) Uani 0.5 1 d . U P C -1
H38A H 1.683870 0.911350 1.184989 0.159 Uiso 0.5 1 calc R U P C -1
H38B H 1.644352 0.870224 1.273267 0.159 Uiso 0.5 1 calc R U P C -1
C39 C 1.710(3) 0.757(3) 1.2069(17) 0.173(11) Uani 0.5 1 d . U P C -1
H39A H 1.617591 0.713561 1.172051 0.260 Uiso 0.5 1 calc R U P C -1
H39B H 1.774570 0.757820 1.169310 0.260 Uiso 0.5 1 calc R U P C -1
H39C H 1.734913 0.716548 1.257901 0.260 Uiso 0.5 1 calc R U P C -1
O1 O 0.7392(3) 0.4846(2) 0.6174(2) 0.0244(6) Uani 1 1 d . . . . .
O2 O 0.9068(3) 0.6588(2) 0.6604(2) 0.0280(7) Uani 1 1 d . . . . .
O3 O 1.3924(3) 0.6583(3) 0.6598(2) 0.0354(8) Uani 1 1 d . . . . .
O4 O 1.4425(3) 0.4852(2) 0.6217(2) 0.0267(6) Uani 1 1 d . . . . .
O5 O 1.2546(4) 1.0242(3) 1.2061(2) 0.0465(9) Uani 1 1 d . . . . .
N1 N 0.6925(4) 0.6717(3) 0.7830(3) 0.0313(8) Uani 1 1 d . . . . .
N2 N 0.8172(4) 0.7601(4) 0.9182(3) 0.0369(9) Uani 1 1 d . . . . .
N3 N 0.6810(5) 0.7473(5) 0.9225(3) 0.0577(14) Uani 1 1 d . . . . .
N4 N 1.6397(3) 0.7280(3) 1.5692(2) 0.0231(7) Uani 1 1 d . . . . .
N5 N 1.5763(3) 0.8339(3) 1.4653(2) 0.0228(7) Uani 1 1 d . . . . .
N6 N 1.7092(3) 0.8985(3) 1.5092(3) 0.0290(8) Uani 1 1 d . . . . .
O12 O 0.854(3) 0.4556(17) 0.888(2) 0.130(8) Uani 0.25 1 d D U P D -1
N7 N 1.092(2) 0.4897(18) 0.9434(16) 0.103(6) Uani 0.25 1 d D U P D -1
C35 C 1.106(4) 0.450(4) 0.854(2) 0.145(12) Uani 0.25 1 d D U P D -1
H35A H 1.016956 0.428896 0.812132 0.217 Uiso 0.25 1 calc R U P D -1
H35B H 1.169154 0.515469 0.836014 0.217 Uiso 0.25 1 calc R U P D -1
H35C H 1.142529 0.380344 0.855690 0.217 Uiso 0.25 1 calc R U P D -1
C36 C 0.954(3) 0.487(2) 0.9553(19) 0.095(7) Uani 0.25 1 d D U P D -1
H36 H 0.941529 0.507576 1.012853 0.114 Uiso 0.25 1 calc R U P D -1
C37 C 1.207(3) 0.527(3) 1.019(2) 0.125(10) Uani 0.25 1 d D U P D -1
H37A H 1.176796 0.549758 1.072468 0.187 Uiso 0.25 1 calc R U P D -1
H37B H 1.248274 0.460581 1.028544 0.187 Uiso 0.25 1 calc R U P D -1
H37C H 1.274899 0.595707 1.008868 0.187 Uiso 0.25 1 calc R U P D -1

loop_
_atom_site_aniso_label
_atom_site_aniso_U_11
_atom_site_aniso_U_22
_atom_site_aniso_U_33
_atom_site_aniso_U_23
_atom_site_aniso_U_13
_atom_site_aniso_U_12
Zn1 0.0108(2) 0.0173(2) 0.0333(3) -0.00292(18) 0.00237(18) 0.00300(16)
C1 0.0141(18) 0.0244(19) 0.027(2) -0.0015(16) 0.0053(15) 0.0050(15)
C2 0.0175(18) 0.0155(17) 0.031(2) 0.0004(15) 0.0053(16) 0.0045(14)
C3 0.0131(17) 0.0204(18) 0.030(2) 0.0002(16) 0.0061(15) 0.0038(14)
C4 0.0157(19) 0.019(2) 0.069(3) -0.006(2) 0.013(2) 0.0053(16)
C5 0.017(2) 0.019(2) 0.092(4) -0.011(2) 0.021(2) -0.0002(17)
C6 0.0117(18) 0.025(2) 0.062(3) -0.005(2) 0.0120(19) 0.0008(16)
C7 0.0140(17) 0.0235(19) 0.025(2) 0.0022(15) 0.0024(15) 0.0072(15)
C8 0.0131(17) 0.0195(19) 0.032(2) -0.0006(16) 0.0032(15) 0.0038(14)
C9 0.028(3) 0.024(3) 0.216(9) -0.033(4) 0.047(4) -0.005(2)
C10 0.026(2) 0.036(2) 0.029(2) -0.0044(18) 0.0026(18) 0.0088(19)
C11 0.026(2) 0.078(4) 0.041(3) -0.017(3) 0.008(2) 0.002(3)
C12 0.041(3) 0.034(2) 0.029(2) 0.0027(19) 0.003(2) 0.004(2)
C13 0.052(3) 0.057(3) 0.039(3) -0.014(3) -0.006(2) 0.024(3)
C14 0.044(3) 0.059(4) 0.045(3) -0.007(3) -0.009(2) 0.025(3)
C15 0.052(3) 0.026(2) 0.032(2) 0.0017(19) -0.011(2) 0.008(2)
C16 0.053(3) 0.061(4) 0.031(3) -0.010(2) 0.005(2) 0.008(3)
C17 0.045(3) 0.063(4) 0.035(3) -0.008(3) 0.009(2) 0.006(3)
C18 0.038(2) 0.027(2) 0.025(2) 0.0007(17) 0.0000(18) 0.0093(19)
C19 0.035(2) 0.025(2) 0.030(2) -0.0018(18) -0.0050(19) -0.0005(18)
C20 0.028(2) 0.0187(19) 0.032(2) -0.0006(17) 0.0026(18) -0.0031(16)
C21 0.0185(19) 0.0205(19) 0.028(2) -0.0019(16) 0.0059(16) 0.0032(15)
C22 0.023(2) 0.0193(19) 0.032(2) -0.0047(16) 0.0059(17) -0.0001(16)
C23 0.035(2) 0.0160(18) 0.033(2) -0.0022(16) 0.0066(19) 0.0067(17)
C24 0.0155(18) 0.0160(17) 0.030(2) -0.0051(15) 0.0052(15) 0.0012(14)
C25 0.0154(19) 0.0201(19) 0.046(3) 0.0011(18) 0.0011(18) 0.0028(15)
C26 0.044(6) 0.077(6) 0.049(5) 0.002(5) 0.028(4) 0.021(5)
C27 0.048(6) 0.070(6) 0.057(7) 0.007(5) 0.018(5) 0.031(5)
C28 0.032(5) 0.080(6) 0.060(6) -0.016(5) 0.020(5) 0.015(5)
C29 0.040(6) 0.073(7) 0.077(7) -0.011(5) 0.018(5) 0.018(6)
C30 0.037(6) 0.103(9) 0.062(7) -0.001(6) 0.020(5) 0.018(6)
C31 0.055(8) 0.093(9) 0.051(7) 0.019(6) 0.026(5) 0.024(7)
C32 0.081(12) 0.053(7) 0.044(7) 0.002(6) 0.026(7) 0.030(7)
C33 0.063(9) 0.080(9) 0.068(8) 0.002(6) 0.017(6) 0.010(7)
C34 0.065(10) 0.094(9) 0.144(16) 0.031(10) 0.034(10) 0.025(8)
O6 0.056(5) 0.072(6) 0.064(6) 0.018(5) 0.013(5) 0.017(4)
O7 0.34(2) 0.065(6) 0.042(6) 0.012(5) 0.039(9) 0.079(10)
O8 0.068(7) 0.108(9) 0.106(9) -0.024(7) -0.006(6) 0.013(6)
O9 0.112(12) 0.156(15) 0.090(10) 0.007(10) 0.039(9) 0.041(11)
O10 0.090(12) 0.081(9) 0.076(10) -0.023(7) 0.032(11) -0.015(9)
O11 0.18(2) 0.21(2) 0.172(19) 0.042(16) 0.048(16) 0.035(17)
C38 0.136(12) 0.134(12) 0.135(12) 0.014(9) 0.054(9) 0.035(9)
C39 0.23(2) 0.163(18) 0.109(14) 0.034(13) 0.075(14) -0.005(15)
O1 0.0120(13) 0.0208(14) 0.0394(17) 0.0010(12) 0.0062(11) 0.0039(11)
O2 0.0148(13) 0.0205(14) 0.0458(18) -0.0036(12) 0.0062(12) 0.0041(11)
O3 0.0131(14) 0.0195(14) 0.068(2) -0.0056(14) 0.0085(14) 0.0001(11)
O4 0.0128(13) 0.0211(14) 0.0445(18) -0.0024(12) 0.0072(12) 0.0040(11)
O5 0.057(2) 0.0293(17) 0.0387(19) -0.0017(14) -0.0160(17) 0.0113(16)
N1 0.0206(17) 0.036(2) 0.033(2) -0.0025(16) 0.0038(15) 0.0045(15)
N2 0.033(2) 0.042(2) 0.028(2) -0.0054(17) 0.0013(16) 0.0051(18)
N3 0.034(2) 0.087(4) 0.039(2) -0.015(2) 0.011(2) 0.002(2)
N4 0.0128(15) 0.0187(16) 0.0337(19) -0.0029(14) 0.0016(13) 0.0030(12)
N5 0.0157(15) 0.0155(15) 0.0328(19) -0.0019(13) 0.0050(14) -0.0011(12)
N6 0.0113(15) 0.0187(16) 0.049(2) 0.0006(15) -0.0001(15) -0.0031(13)
O12 0.166(12) 0.031(9) 0.171(16) 0.041(11) -0.019(11) 0.027(10)
N7 0.133(9) 0.058(9) 0.116(10) 0.045(8) 0.024(7) 0.018(8)
C35 0.17(2) 0.13(2) 0.131(13) 0.051(14) 0.059(14) 0.023(16)
C36 0.128(9) 0.044(9) 0.116(11) 0.031(8) 0.015(7) 0.034(9)
C37 0.137(13) 0.062(15) 0.158(15) 0.029(15) 0.002(13) 0.019(14)

loop_
_atom_type_symbol
_atom_type_description
_atom_type_scat_dispersion_real
_atom_type_scat_dispersion_imag
_atom_type_scat_source
Zn Zn 0.2839 1.4301 'International Tables Vol C Tables 4.2.6.8 and 6.1.1.4'
C C 0.0033 0.0016 'International Tables Vol C Tables 4.2.6.8 and 6.1.1.4'
H H 0.0000 0.0000 'International Tables Vol C Tables 4.2.6.8 and 6.1.1.4'
O O 0.0106 0.0060 'International Tables Vol C Tables 4.2.6.8 and 6.1.1.4'
N N 0.0061 0.0033 'International Tables Vol C Tables 4.2.6.8 and 6.1.1.4'

loop_
_geom_angle_atom_site_label_1
_geom_angle_atom_site_label_2
_geom_angle_atom_site_label_3
_geom_angle
_geom_angle_site_symmetry_1
_geom_angle_site_symmetry_3
_geom_angle_publ_flag
O4 Zn1 O1 100.56(11) 1_455 . ?
O4 Zn1 N4 110.58(13) 1_455 1_454 ?
O1 Zn1 N4 110.26(13) . 1_454 ?
O4 Zn1 N1 110.57(14) 1_455 . ?
O1 Zn1 N1 112.55(14) . . ?
N4 Zn1 N1 111.80(15) 1_454 . ?
C6 C1 C2 119.5(3) . . ?
C6 C1 C7 120.5(3) . . ?
C2 C1 C7 120.0(3) . . ?
C1 C2 C3 120.2(3) . . ?
C4 C3 C2 119.4(3) . . ?
C4 C3 C8 121.9(3) . . ?
C2 C3 C8 118.7(3) . . ?
C5 C4 C3 121.2(4) . . ?
C4 C5 C6 118.6(4) . . ?
C4 C5 C9 121.2(4) . . ?
C6 C5 C9 120.2(4) . . ?
C1 C6 C5 121.0(4) . . ?
O2 C7 O1 122.2(3) . . ?
O2 C7 C1 120.3(3) . . ?
O1 C7 C1 117.4(3) . . ?
O3 C8 O4 123.0(3) . . ?
O3 C8 C3 120.1(3) . . ?
O4 C8 C3 116.9(3) . . ?
N1 C10 N2 110.1(4) . . ?
N3 C11 N1 114.5(5) . . ?
C17 C12 C13 120.9(5) . . ?
C17 C12 N2 119.3(5) . . ?
C13 C12 N2 119.8(4) . . ?
C12 C13 C14 119.3(5) . . ?
C15 C14 C13 120.0(5) . . ?
C16 C15 C14 120.5(5) . . ?
C16 C15 O5 118.5(5) . . ?
C14 C15 O5 120.9(5) . . ?
C15 C16 C17 120.0(5) . . ?
C12 C17 C16 119.3(6) . . ?
C19 C18 O5 123.2(4) . . ?
C19 C18 C23 121.1(4) . . ?
O5 C18 C23 115.7(4) . . ?
C18 C19 C20 119.3(4) . . ?
C21 C20 C19 119.7(4) . . ?
C20 C21 C22 121.0(4) . . ?
C20 C21 N5 119.3(4) . . ?
C22 C21 N5 119.7(4) . . ?
C23 C22 C21 119.5(4) . . ?
C22 C23 C18 119.3(4) . . ?
N4 C24 N5 109.0(3) . . ?
N6 C25 N4 114.4(4) . . ?
C27 C26 C31 120.0 . . ?
C27 C26 C32 119.5(10) . . ?
C31 C26 C32 120.2(10) . . ?
C28 C27 C26 120.0 . . ?
C29 C28 C27 120.0 . . ?
C29 C28 C34 113.8(10) . . ?
C27 C28 C34 126.1(10) . . ?
C30 C29 C28 120.0 . . ?
C29 C30 C31 120.0 . . ?
C29 C30 C33 121.9(9) . . ?
C31 C30 C33 118.1(9) . . ?
C30 C31 C26 120.0 . . ?
O6 C32 O7 133.6(15) . . ?
O6 C32 C26 114.8(15) . . ?
O7 C32 C26 111.6(16) . . ?
O8 C33 O9 120.6(16) . . ?
O8 C33 C30 116.5(15) . . ?
O9 C33 C30 122.9(14) . . ?
O11 C38 C39 117(3) . . ?
C7 O1 Zn1 107.8(2) . . ?
C8 O4 Zn1 108.5(2) . 1_655 ?
C18 O5 C15 118.5(4) . . ?
C10 N1 C11 103.3(4) . . ?
C10 N1 Zn1 128.6(3) . . ?
C11 N1 Zn1 128.0(3) . . ?
C10 N2 N3 109.7(4) . . ?
C10 N2 C12 129.6(4) . . ?
N3 N2 C12 120.5(4) . . ?
C11 N3 N2 102.4(4) . . ?
C24 N4 C25 103.8(3) . . ?
C24 N4 Zn1 125.3(3) . 1_656 ?
C25 N4 Zn1 130.8(3) . 1_656 ?
C24 N5 N6 110.5(3) . . ?
C24 N5 C21 128.5(3) . . ?
N6 N5 C21 120.9(3) . . ?
C25 N6 N5 102.2(3) . . ?
C37 N7 C35 121.9(14) . . ?
C37 N7 C36 119.6(14) . . ?
C35 N7 C36 118.4(13) . . ?
O12 C36 N7 119(2) . . ?

loop_
_geom_bond_atom_site_label_1
_geom_bond_atom_site_label_2
_geom_bond_distance
_geom_bond_site_symmetry_2
_geom_bond_publ_flag
Zn1 O4 1.970(3) 1_455 ?
Zn1 O1 1.991(3) . ?
Zn1 N4 2.009(3) 1_454 ?
Zn1 N1 2.017(4) . ?
C1 C6 1.387(6) . ?
C1 C2 1.389(5) . ?
C1 C7 1.499(5) . ?
C2 C3 1.389(5) . ?
C3 C4 1.386(5) . ?
C3 C8 1.500(5) . ?
C4 C5 1.386(6) . ?
C5 C6 1.391(6) . ?
C5 C9 1.511(6) . ?
C7 O2 1.248(5) . ?
C7 O1 1.282(5) . ?
C8 O3 1.225(5) . ?
C8 O4 1.294(5) . ?
C10 N1 1.327(5) . ?
C10 N2 1.329(6) . ?
C11 N3 1.314(7) . ?
C11 N1 1.362(6) . ?
C12 C17 1.369(7) . ?
C12 C13 1.375(8) . ?
C12 N2 1.430(6) . ?
C13 C14 1.378(7) . ?
C14 C15 1.370(7) . ?
C15 C16 1.369(8) . ?
C15 O5 1.393(5) . ?
C16 C17 1.380(7) . ?
C18 C19 1.381(6) . ?
C18 O5 1.386(5) . ?
C18 C23 1.391(6) . ?
C19 C20 1.387(6) . ?
C20 C21 1.379(6) . ?
C21 C22 1.388(6) . ?
C21 N5 1.426(5) . ?
C22 C23 1.383(6) . ?
C24 N4 1.327(5) . ?
C24 N5 1.337(5) . ?
C25 N6 1.317(6) . ?
C25 N4 1.356(5) . ?
C26 C27 1.3900 . ?
C26 C31 1.3900 . ?
C26 C32 1.526(15) . ?
C27 C28 1.3900 . ?
C28 C29 1.3900 . ?
C28 C34 1.514(19) . ?
C29 C30 1.3900 . ?
C30 C31 1.3900 . ?
C30 C33 1.452(18) . ?
C32 O6 1.24(3) . ?
C32 O7 1.26(3) . ?
C33 O8 1.316(19) . ?
C33 O9 1.39(2) . ?
O11 C38 1.33(3) . ?
C38 C39 1.36(3) . ?
N2 N3 1.379(6) . ?
N5 N6 1.365(4) . ?
O12 C36 1.243(18) . ?
N7 C37 1.408(19) . ?
N7 C35 1.432(19) . ?
N7 C36 1.448(19) . ?
